data_4333915
loop_
_publ_author_name
'Talia Bsaibess'
'Michel Guerro'
'Yann Le Gal'
'Daad Sarraf'
'Nathalie Bellec'
'Marc Fourmigu\'e'
'Fr\'ed\'eric Barri\`ere'
'Vincent Dorcet'
'Thierry Guizouarn'
'Thierry Roisnel'
'Dominique Lorcy'

_publ_section_title
;
 Variable Magnetic Interactions between S = 1/2 Cation Radical Salts of
 Functionalizable Electron-Rich Dithiolene and Diselenolene Cp2Mo
 Complexes
;
_journal_name_full 'Inorganic Chemistry'
_journal_page_first 2162
_journal_page_last 2173
_journal_paper_doi 10.1021/ic3025606
_journal_volume 52
_journal_year 2013
_chemical_compound_source 'synthesis as described'
_chemical_formula_moiety 'C15 H15 Mo1 N1 O1 S4'
_chemical_formula_sum 'C15 H15 Mo N O S4'
_chemical_formula_weight 449.46
_chemical_name_systematic
;
 ?
;
_space_group_IT_number 14
_symmetry_cell_setting monoclinic
_symmetry_Int_Tables_number 14
_symmetry_space_group_name_Hall '-P 2ybc'
_symmetry_space_group_name_H-M 'P 1 21/c 1'
_atom_sites_solution_hydrogens geom
_atom_sites_solution_primary direct
_atom_sites_solution_secondary difmap
_audit_conform_dict_location ftp://ftp.iucr.org/pub/cif_core.dic
_audit_conform_dict_name cif_core.dic
_audit_conform_dict_version 2.3
_audit_creation_date 2012-09-28T15:27:30-00:00
_audit_creation_method 'WinGX routine CIF_UPDATE'
_cell_angle_alpha 90
_cell_angle_beta 97.5380(10)
_cell_angle_gamma 90
_cell_formula_units_Z 4
_cell_length_a 10.7409(2)
_cell_length_b 11.2682(2)
_cell_length_c 13.5349(2)
_cell_measurement_reflns_used 8494
_cell_measurement_temperature 150(2)
_cell_measurement_theta_max 27.48
_cell_measurement_theta_min 2.36
_cell_measurement_wavelength 0.71073
_cell_volume 1623.98(5)
_computing_cell_refinement 'Bruker APEX2 (Bruker, 2006)'
_computing_data_collection 'Bruker APEX2 (Bruker, 2006)'
_computing_data_reduction 'Bruker APEX2 (Bruker, 2006)'
_computing_molecular_graphics 'Ortep-3 for Windows (Farrugia, 1997)'
_computing_publication_material
;
           WinGX publication routines (Farrugia, 1999),
           CRYSCAL (T. Roisnel, local program)
;
_computing_structure_refinement 'SHELXL-97 (Sheldrick, 1997)'
_computing_structure_solution 'SIR97 (Altomare et al., 1999)'
_diffrn_ambient_temperature 150(2)
_diffrn_detector 'CCD plate'
_diffrn_measured_fraction_theta_full 0.999
_diffrn_measured_fraction_theta_max 0.999
_diffrn_measurement_device_type 'APEXII, Bruker-AXS'
_diffrn_measurement_method 'CCD rotation images, thin slices'
_diffrn_radiation_monochromator graphite
_diffrn_radiation_probe x-ray
_diffrn_radiation_type MoK\a
_diffrn_radiation_wavelength 0.71073
_diffrn_reflns_av_R_equivalents 0.0243
_diffrn_reflns_av_unetI/netI 0.0213
_diffrn_reflns_limit_h_max 13
_diffrn_reflns_limit_h_min -13
_diffrn_reflns_limit_k_max 14
_diffrn_reflns_limit_k_min -12
_diffrn_reflns_limit_l_max 17
_diffrn_reflns_limit_l_min -14
_diffrn_reflns_number 13910
_diffrn_reflns_theta_full 27.48
_diffrn_reflns_theta_max 27.48
_diffrn_reflns_theta_min 2.91
_exptl_absorpt_coefficient_mu 1.321
_exptl_absorpt_correction_T_max 0.949
_exptl_absorpt_correction_T_min 0.890
_exptl_absorpt_correction_type multi-scan
_exptl_absorpt_process_details
;
  [Sheldrick, G.M. (2002). SADABS Bruker AXS Inc., Madison, Wisconsin, USA]
;
_exptl_crystal_colour orange
_exptl_crystal_density_diffrn 1.838
_exptl_crystal_description plate
_exptl_crystal_F_000 904
_exptl_crystal_size_max 0.12
_exptl_crystal_size_mid 0.09
_exptl_crystal_size_min 0.04
_refine_diff_density_max 0.571
_refine_diff_density_min -0.342
_refine_diff_density_rms 0.068
_refine_ls_extinction_method none
_refine_ls_goodness_of_fit_ref 1.036
_refine_ls_hydrogen_treatment mixed
_refine_ls_matrix_type full
_refine_ls_number_parameters 202
_refine_ls_number_reflns 3718
_refine_ls_number_restraints 0
_refine_ls_restrained_S_all 1.036
_refine_ls_R_factor_all 0.0254
_refine_ls_R_factor_gt 0.0222
_refine_ls_shift/su_max 0.001
_refine_ls_shift/su_mean 0
_refine_ls_structure_factor_coef Fsqd
_refine_ls_weighting_details 'calc w=1/[\s^2^(Fo^2^)+(0.0220P)^2^+1.5593P] where P=(Fo^2^+2Fc^2^)/3'
_refine_ls_weighting_scheme calc
_refine_ls_wR_factor_gt 0.0529
_refine_ls_wR_factor_ref 0.0548
_reflns_number_gt 3400
_reflns_number_total 3718
_reflns_threshold_expression >2sigma(I)
_cod_data_source_file ic3025606_si_001_03.cif
_cod_data_source_block complex3c
_cod_original_sg_symbol_H-M 'P 21/c'
_cod_database_code 4333915

loop_
_symmetry_equiv_pos_as_xyz
'x, y, z'
'-x, y+1/2, -z+1/2'
'-x, -y, -z'
'x, -y-1/2, z-1/2'

loop_
_atom_site_label
_atom_site_type_symbol
_atom_site_fract_x
_atom_site_fract_y
_atom_site_fract_z
_atom_site_U_iso_or_equiv
_atom_site_adp_type
_atom_site_occupancy
_atom_site_symmetry_multiplicity
_atom_site_calc_flag
_atom_site_refinement_flags
C1 C -0.3622(2) 0.0144(2) 0.3661(2) 0.0449(7) Uani 1 1 d .
H1 H -0.4415 0.0472 0.3749 0.054 Uiso 1 1 calc R
C2 C -0.2522(3) 0.0212(2) 0.43430(18) 0.0425(6) Uani 1 1 d .
H2 H -0.2435 0.0587 0.4977 0.051 Uiso 1 1 calc R
C3 C -0.1567(2) -0.0381(2) 0.39085(19) 0.0364(5) Uani 1 1 d .
H3 H -0.0716 -0.0464 0.4195 0.044 Uiso 1 1 calc R
C4 C -0.2102(2) -0.0827(2) 0.29741(19) 0.0366(6) Uani 1 1 d .
H4 H -0.1679 -0.1277 0.2527 0.044 Uiso 1 1 calc R
C5 C -0.3348(2) -0.0494(2) 0.2826(2) 0.0412(6) Uani 1 1 d .
H5 H -0.3927 -0.0668 0.2252 0.049 Uiso 1 1 calc R
C6 C -0.3411(3) 0.1730(3) 0.1493(2) 0.0526(8) Uani 1 1 d .
H6 H -0.3752 0.1124 0.105 0.063 Uiso 1 1 calc R
C7 C -0.3942(2) 0.2161(2) 0.2307(2) 0.0404(6) Uani 1 1 d .
H7 H -0.4723 0.1914 0.2496 0.049 Uiso 1 1 calc R
C8 C -0.3155(2) 0.3006(2) 0.27972(17) 0.0347(5) Uani 1 1 d .
H8 H -0.3278 0.3431 0.3383 0.042 Uiso 1 1 calc R
C9 C -0.2121(2) 0.3109(2) 0.2243(2) 0.0496(8) Uani 1 1 d .
H9 H -0.142 0.3621 0.2391 0.059 Uiso 1 1 calc R
C1 C -0.2323(3) 0.2323(3) 0.1443(2) 0.0617(10) Uani 1 1 d .
H10 H -0.1787 0.2219 0.0945 0.074 Uiso 1 1 calc R
C11 C 0.10200(17) 0.13808(16) 0.31269(14) 0.0185(4) Uani 1 1 d .
C12 C 0.07968(17) 0.20433(16) 0.39147(14) 0.0182(4) Uani 1 1 d .
C13 C 0.29772(19) 0.21412(18) 0.41506(15) 0.0230(4) Uani 1 1 d .
C14 C 0.1861(2) 0.31974(17) 0.53817(15) 0.0236(4) Uani 1 1 d .
H14A H 0.2535 0.2927 0.5902 0.028 Uiso 1 1 calc R
H14B H 0.1048 0.3064 0.5635 0.028 Uiso 1 1 calc R
C15 C 0.2018(2) 0.45190(19) 0.52159(18) 0.0328(5) Uani 1 1 d .
H15A H 0.1663 0.4717 0.4523 0.039 Uiso 1 1 calc R
H15B H 0.1533 0.4961 0.5669 0.039 Uiso 1 1 calc R
N1 N 0.18957(15) 0.24701(14) 0.44832(11) 0.0197(3) Uani 1 1 d .
O1 O 0.32957(19) 0.49008(17) 0.53818(16) 0.0517(5) Uani 1 1 d .
S2 S -0.07015(5) 0.23063(5) 0.42382(4) 0.02231(11) Uani 1 1 d .
S3 S -0.01276(5) 0.07539(5) 0.22563(4) 0.02198(11) Uani 1 1 d .
S4 S 0.26364(5) 0.12561(4) 0.31031(4) 0.02155(11) Uani 1 1 d .
S5 S 0.44469(5) 0.24987(6) 0.46427(5) 0.03624(14) Uani 1 1 d .
Mo1 Mo -0.209323(15) 0.123462(14) 0.294080(12) 0.01692(6) Uani 1 1 d .
H1A H 0.384(3) 0.413(3) 0.507(2) 0.05 Uiso 1 1 d .

loop_
_atom_site_aniso_label
_atom_site_aniso_U_11
_atom_site_aniso_U_22
_atom_site_aniso_U_33
_atom_site_aniso_U_23
_atom_site_aniso_U_13
_atom_site_aniso_U_12
C1 0.0361(13) 0.0275(12) 0.076(2) 0.0125(12) 0.0256(13) -0.0046(10)
C2 0.0724(19) 0.0302(12) 0.0285(12) 0.0029(10) 0.0209(12) -0.0178(12)
C3 0.0413(13) 0.0242(11) 0.0413(13) 0.0165(10) -0.0040(10) -0.0017(10)
C4 0.0476(15) 0.0160(10) 0.0486(15) -0.0028(9) 0.0148(12) -0.0059(9)
C5 0.0429(14) 0.0315(12) 0.0477(15) 0.0041(11) -0.0006(11) -0.0179(11)
C6 0.074(2) 0.0417(15) 0.0330(14) -0.0045(12) -0.0255(14) 0.0233(15)
C7 0.0219(11) 0.0428(14) 0.0539(16) 0.0192(12) -0.0053(10) 0.0058(10)
C8 0.0430(13) 0.0287(11) 0.0306(12) -0.0004(9) -0.0015(10) 0.0183(10)
C9 0.0313(13) 0.0388(14) 0.074(2) 0.0407(15) -0.0082(12) -0.0037(11)
C10 0.068(2) 0.089(2) 0.0329(14) 0.0380(16) 0.0249(14) 0.0551(19)
C11 0.0173(9) 0.0191(9) 0.0189(9) -0.0007(7) 0.0021(7) 0.0002(7)
C12 0.0188(9) 0.0176(9) 0.0180(9) 0.0012(7) 0.0018(7) -0.0003(7)
C13 0.0239(10) 0.0241(10) 0.0207(10) -0.0015(8) 0.0019(8) -0.0036(8)
C14 0.0294(10) 0.0226(10) 0.0192(9) -0.0055(8) 0.0051(8) -0.0048(8)
C15 0.0427(13) 0.0243(11) 0.0316(12) -0.0044(9) 0.0053(10) -0.0030(10)
N1 0.0219(8) 0.0203(8) 0.0168(8) -0.0012(6) 0.0020(6) -0.0022(6)
O1 0.0542(12) 0.0352(10) 0.0680(14) -0.0069(9) 0.0164(10) -0.0172(9)
S2 0.0213(2) 0.0261(2) 0.0200(2) -0.00604(19) 0.00464(18) 0.00050(19)
S3 0.0195(2) 0.0268(2) 0.0193(2) -0.00628(19) 0.00130(18) 0.00166(19)
S4 0.0192(2) 0.0249(2) 0.0209(2) -0.00388(19) 0.00353(18) 0.00113(18)
S5 0.0205(3) 0.0501(4) 0.0372(3) -0.0144(3) 0.0005(2) -0.0056(2)
Mo1 0.01724(9) 0.01624(9) 0.01719(9) 0.00125(6) 0.00191(6) 0.00072(6)

loop_
_atom_type_symbol
_atom_type_description
_atom_type_scat_dispersion_real
_atom_type_scat_dispersion_imag
_atom_type_scat_source
C C 0.0033 0.0016 'International Tables Vol C Tables 4.2.6.8 and 6.1.1.4'
H H 0 0 'International Tables Vol C Tables 4.2.6.8 and 6.1.1.4'
N N 0.0061 0.0033 'International Tables Vol C Tables 4.2.6.8 and 6.1.1.4'
O O 0.0106 0.006 'International Tables Vol C Tables 4.2.6.8 and 6.1.1.4'
S S 0.1246 0.1234 'International Tables Vol C Tables 4.2.6.8 and 6.1.1.4'
Mo Mo -1.6832 0.6857 'International Tables Vol C Tables 4.2.6.8 and 6.1.1.4'

loop_
_geom_angle_atom_site_label_1
_geom_angle_atom_site_label_2
_geom_angle_atom_site_label_3
_geom_angle
C2 C1 C5 108.1(2)
C2 C1 Mo1 70.84(13)
C5 C1 Mo1 72.73(14)
C2 C1 H1 125.9
C5 C1 H1 125.9
Mo1 C1 H1 122.2
C1 C2 C3 107.1(2)
C1 C2 Mo1 74.29(14)
C3 C2 Mo1 70.22(12)
C1 C2 H2 126.4
C3 C2 H2 126.4
Mo1 C2 H2 120.9
C4 C3 C2 108.0(2)
C4 C3 Mo1 74.18(13)
C2 C3 Mo1 73.86(13)
C4 C3 H3 126
C2 C3 H3 126
Mo1 C3 H3 117.9
C5 C4 C3 107.8(2)
C5 C4 Mo1 74.42(14)
C3 C4 Mo1 70.06(12)
C5 C4 H4 126.1
C3 C4 H4 126.1
Mo1 C4 H4 121.2
C4 C5 C1 109.0(2)
C4 C5 Mo1 71.36(13)
C1 C5 Mo1 72.72(13)
C4 C5 H5 125.5
C1 C5 H5 125.5
Mo1 C5 H5 122.1
C10 C6 C7 108.2(3)
C10 C6 Mo1 74.19(15)
C7 C6 Mo1 71.65(13)
C10 C6 H6 125.9
C7 C6 H6 125.9
Mo1 C6 H6 120.1
C8 C7 C6 109.3(2)
C8 C7 Mo1 72.00(12)
C6 C7 Mo1 73.38(14)
C8 C7 H7 125.3
C6 C7 H7 125.3
Mo1 C7 H7 121
C7 C8 C9 105.8(2)
C7 C8 Mo1 73.00(13)
C9 C8 Mo1 72.66(13)
C7 C8 H8 127.1
C9 C8 H8 127.1
Mo1 C8 H8 119.3
C10 C9 C8 107.8(2)
C10 C9 Mo1 74.29(15)
C8 C9 Mo1 71.33(13)
C10 C9 H9 126.1
C8 C9 H9 126.1
Mo1 C9 H9 120.1
C6 C10 C9 108.8(2)
C6 C10 Mo1 72.18(15)
C9 C10 Mo1 70.98(14)
C6 C10 H10 125.6
C9 C10 H10 125.6
Mo1 C10 H10 122.9
C12 C11 S3 125.22(15)
C12 C11 S4 109.84(14)
S3 C11 S4 124.94(11)
C11 C12 N1 113.47(17)
C11 C12 S2 123.85(15)
N1 C12 S2 122.63(14)
N1 C13 S5 127.32(15)
N1 C13 S4 109.38(14)
S5 C13 S4 123.31(12)
N1 C14 C15 114.12(17)
N1 C14 H14A 108.7
C15 C14 H14A 108.7
N1 C14 H14B 108.7
C15 C14 H14B 108.7
H14A C14 H14B 107.6
O1 C15 C14 113.31(19)
O1 C15 H15A 108.9
C14 C15 H15A 108.9
O1 C15 H15B 108.9
C14 C15 H15B 108.9
H15A C15 H15B 107.7
C13 N1 C12 114.86(16)
C13 N1 C14 122.99(16)
C12 N1 C14 122.14(16)
C15 O1 H1A 103.6(14)
C12 S2 Mo1 103.33(6)
C11 S3 Mo1 102.77(7)
C13 S4 C11 92.43(9)
C3 Mo1 C8 146.07(9)
C3 Mo1 C7 135.58(9)
C8 Mo1 C7 35.00(9)
C3 Mo1 C9 163.14(9)
C8 Mo1 C9 36.00(10)
C7 Mo1 C9 58.02(9)
C3 Mo1 C2 35.93(10)
C8 Mo1 C2 110.60(9)
C7 Mo1 C2 105.98(10)
C9 Mo1 C2 142.68(11)
C3 Mo1 C4 35.76(9)
C8 Mo1 C4 150.26(9)
C7 Mo1 C4 117.01(9)
C9 Mo1 C4 157.10(11)
C2 Mo1 C4 59.03(9)
C3 Mo1 C6 139.04(10)
C8 Mo1 C6 58.67(9)
C7 Mo1 C6 34.97(10)
C9 Mo1 C6 57.56(10)
C2 Mo1 C6 130.07(12)
C4 Mo1 C6 104.61(10)
C3 Mo1 C10 154.74(10)
C8 Mo1 C10 58.61(9)
C7 Mo1 C10 57.06(10)
C9 Mo1 C10 34.73(11)
C2 Mo1 C10 162.62(11)
C4 Mo1 C10 122.49(11)
C6 Mo1 C10 33.63(11)
C3 Mo1 C1 58.57(9)
C8 Mo1 C1 97.07(9)
C7 Mo1 C1 77.15(9)
C9 Mo1 C1 132.18(9)
C2 Mo1 C1 34.87(10)
C4 Mo1 C1 57.78(9)
C6 Mo1 C1 95.35(12)
C10 Mo1 C1 128.78(12)
C3 Mo1 C5 58.23(9)
C8 Mo1 C5 116.04(10)
C7 Mo1 C5 83.85(9)
C9 Mo1 C5 138.55(9)
C2 Mo1 C5 58.05(9)
C4 Mo1 C5 34.22(9)
C6 Mo1 C5 82.17(11)
C10 Mo1 C5 112.23(12)
C1 Mo1 C5 34.55(10)
C3 Mo1 S2 84.26(6)
C8 Mo1 S2 83.25(6)
C7 Mo1 S2 117.04(7)
C9 Mo1 S2 79.52(8)
C2 Mo1 S2 80.06(7)
C4 Mo1 S2 118.63(7)
C6 Mo1 S2 136.55(8)
C10 Mo1 S2 110.08(11)
C1 Mo1 S2 110.49(8)
C5 Mo1 S2 137.52(7)
C3 Mo1 S3 83.13(7)
C8 Mo1 S3 126.70(7)
C7 Mo1 S3 134.04(7)
C9 Mo1 S3 90.75(8)
C2 Mo1 S3 117.97(8)
C4 Mo1 S3 78.12(6)
C6 Mo1 S3 101.05(9)
C10 Mo1 S3 77.88(7)
C1 Mo1 S3 135.58(6)
C5 Mo1 S3 107.60(7)
S2 Mo1 S3 84.641(16)

loop_
_geom_bond_atom_site_label_1
_geom_bond_atom_site_label_2
_geom_bond_distance
C1 C2 1.402(4)
C1 C5 1.403(4)
C1 Mo1 2.362(2)
C1 H1 0.95
C2 C3 1.416(4)
C2 Mo1 2.317(2)
C2 H2 0.95
C3 C4 1.411(3)
C3 Mo1 2.270(2)
C3 H3 0.95
C4 C5 1.379(4)
C4 Mo1 2.323(2)
C4 H4 0.95
C5 Mo1 2.362(2)
C5 H5 0.95
C6 C10 1.355(5)
C6 C7 1.393(4)
C6 Mo1 2.329(2)
C6 H6 0.95
C7 C8 1.384(3)
C7 Mo1 2.307(2)
C7 H7 0.95
C8 C9 1.424(4)
C8 Mo1 2.295(2)
C8 H8 0.95
C9 C10 1.393(5)
C9 Mo1 2.312(2)
C9 H9 0.95
C10 Mo1 2.354(2)
C10 H10 0.95
C11 C12 1.349(3)
C11 S3 1.7395(19)
C11 S4 1.7463(19)
C12 N1 1.406(2)
C12 S2 1.7477(19)
C13 N1 1.352(3)
C13 S5 1.680(2)
C13 S4 1.733(2)
C14 N1 1.471(2)
C14 C15 1.519(3)
C14 H14A 0.99
C14 H14B 0.99
C15 O1 1.427(3)
C15 H15A 0.99
C15 H15B 0.99
O1 H1A 1.15(3)
S2 Mo1 2.4673(5)
S3 Mo1 2.4743(5)

loop_
_geom_torsion_atom_site_label_1
_geom_torsion_atom_site_label_2
_geom_torsion_atom_site_label_3
_geom_torsion_atom_site_label_4
_geom_torsion
C5 C1 C2 C3 0.7(3)
Mo1 C1 C2 C3 -62.96(15)
C5 C1 C2 Mo1 63.63(17)
C1 C2 C3 C4 -1.2(3)
Mo1 C2 C3 C4 -66.90(15)
C1 C2 C3 Mo1 65.68(16)
C2 C3 C4 C5 1.3(3)
Mo1 C3 C4 C5 -65.37(17)
C2 C3 C4 Mo1 66.69(15)
C3 C4 C5 C1 -0.9(3)
Mo1 C4 C5 C1 -63.42(17)
C3 C4 C5 Mo1 62.51(16)
C2 C1 C5 C4 0.2(3)
Mo1 C1 C5 C4 62.56(17)
C2 C1 C5 Mo1 -62.41(16)
C10 C6 C7 C8 -2.2(3)
Mo1 C6 C7 C8 63.49(16)
C10 C6 C7 Mo1 -65.70(18)
C6 C7 C8 C9 1.4(3)
Mo1 C7 C8 C9 65.75(15)
C6 C7 C8 Mo1 -64.37(17)
C7 C8 C9 C10 -0.1(2)
Mo1 C8 C9 C10 65.89(17)
C7 C8 C9 Mo1 -65.98(15)
C7 C6 C10 C9 2.1(3)
Mo1 C6 C10 C9 -61.91(17)
C7 C6 C10 Mo1 64.04(17)
C8 C9 C10 C6 -1.3(3)
Mo1 C9 C10 C6 62.67(19)
C8 C9 C10 Mo1 -63.94(15)
S3 C11 C12 N1 -178.19(13)
S4 C11 C12 N1 1.3(2)
S3 C11 C12 S2 4.2(3)
S4 C11 C12 S2 -176.31(11)
N1 C14 C15 O1 -90.5(2)
S5 C13 N1 C12 179.53(15)
S4 C13 N1 C12 -0.7(2)
S5 C13 N1 C14 -1.7(3)
S4 C13 N1 C14 178.08(14)
C11 C12 N1 C13 -0.4(2)
S2 C12 N1 C13 177.22(14)
C11 C12 N1 C14 -179.17(17)
S2 C12 N1 C14 -1.6(3)
C15 C14 N1 C13 81.0(2)
C15 C14 N1 C12 -100.4(2)
C11 C12 S2 Mo1 -0.67(18)
N1 C12 S2 Mo1 -178.04(14)
C12 C11 S3 Mo1 -5.05(19)
S4 C11 S3 Mo1 175.57(11)
N1 C13 S4 C11 1.18(15)
S5 C13 S4 C11 -179.03(14)
C12 C11 S4 C13 -1.41(16)
S3 C11 S4 C13 178.05(13)
C4 C3 Mo1 C8 126.70(18)
C2 C3 Mo1 C8 12.1(2)
C4 C3 Mo1 C7 72.1(2)
C2 C3 Mo1 C7 -42.4(2)
C4 C3 Mo1 C9 -148.6(3)
C2 C3 Mo1 C9 96.9(4)
C4 C3 Mo1 C2 114.6(2)
C2 C3 Mo1 C4 -114.6(2)
C4 C3 Mo1 C6 19.8(2)
C2 C3 Mo1 C6 -94.8(2)
C4 C3 Mo1 C10 -37.9(3)
C2 C3 Mo1 C10 -152.4(3)
C4 C3 Mo1 C1 77.26(16)
C2 C3 Mo1 C1 -37.31(15)
C4 C3 Mo1 C5 36.45(14)
C2 C3 Mo1 C5 -78.12(16)
C4 C3 Mo1 S2 -164.46(15)
C2 C3 Mo1 S2 80.97(14)
C4 C3 Mo1 S3 -79.19(14)
C2 C3 Mo1 S3 166.24(15)
C7 C8 Mo1 C3 -96.2(2)
C9 C8 Mo1 C3 150.57(18)
C9 C8 Mo1 C7 -113.2(2)
C7 C8 Mo1 C9 113.2(2)
C7 C8 Mo1 C2 -88.62(17)
C9 C8 Mo1 C2 158.14(16)
C7 C8 Mo1 C4 -25.4(3)
C9 C8 Mo1 C4 -138.6(2)
C7 C8 Mo1 C6 36.57(17)
C9 C8 Mo1 C6 -76.67(18)
C7 C8 Mo1 C10 76.17(19)
C9 C8 Mo1 C10 -37.06(17)
C7 C8 Mo1 C1 -55.41(17)
C9 C8 Mo1 C1 -168.64(17)
C7 C8 Mo1 C5 -25.08(19)
C9 C8 Mo1 C5 -138.31(16)
C7 C8 Mo1 S2 -165.32(16)
C9 C8 Mo1 S2 81.45(15)
C7 C8 Mo1 S3 116.55(15)
C9 C8 Mo1 S3 3.31(18)
C8 C7 Mo1 C3 127.55(16)
C6 C7 Mo1 C3 -115.05(19)
C6 C7 Mo1 C8 117.4(2)
C8 C7 Mo1 C9 -39.56(16)
C6 C7 Mo1 C9 77.8(2)
C8 C7 Mo1 C2 103.24(16)
C6 C7 Mo1 C2 -139.36(18)
C8 C7 Mo1 C4 166.19(15)
C6 C7 Mo1 C4 -76.41(19)
C8 C7 Mo1 C6 -117.4(2)
C8 C7 Mo1 C10 -80.98(18)
C6 C7 Mo1 C10 36.42(19)
C8 C7 Mo1 C1 123.08(17)
C6 C7 Mo1 C1 -119.53(19)
C8 C7 Mo1 C5 157.48(17)
C6 C7 Mo1 C5 -85.13(19)
C8 C7 Mo1 S2 16.42(17)
C6 C7 Mo1 S2 133.81(17)
C8 C7 Mo1 S3 -93.93(17)
C6 C7 Mo1 S3 23.5(2)
C10 C9 Mo1 C3 135.5(3)
C8 C9 Mo1 C3 -109.0(3)
C10 C9 Mo1 C8 -115.4(2)
C10 C9 Mo1 C7 -77.03(18)
C8 C9 Mo1 C7 38.41(14)
C10 C9 Mo1 C2 -150.5(2)
C8 C9 Mo1 C2 -35.1(2)
C10 C9 Mo1 C4 7.1(3)
C8 C9 Mo1 C4 122.5(2)
C10 C9 Mo1 C6 -35.43(16)
C8 C9 Mo1 C6 80.01(17)
C8 C9 Mo1 C10 115.4(2)
C10 C9 Mo1 C1 -100.2(2)
C8 C9 Mo1 C1 15.3(2)
C10 C9 Mo1 C5 -50.9(2)
C8 C9 Mo1 C5 64.5(2)
C10 C9 Mo1 S2 151.62(18)
C8 C9 Mo1 S2 -92.94(15)
C10 C9 Mo1 S3 67.21(17)
C8 C9 Mo1 S3 -177.35(14)
C1 C2 Mo1 C3 -115.2(2)
C1 C2 Mo1 C8 71.98(17)
C3 C2 Mo1 C8 -172.80(14)
C1 C2 Mo1 C7 35.36(17)
C3 C2 Mo1 C7 150.58(15)
C1 C2 Mo1 C9 93.14(19)
C3 C2 Mo1 C9 -151.64(16)
C1 C2 Mo1 C4 -76.92(16)
C3 C2 Mo1 C4 38.30(14)
C1 C2 Mo1 C6 6.2(2)
C3 C2 Mo1 C6 121.39(17)
C1 C2 Mo1 C10 23.4(4)
C3 C2 Mo1 C10 138.7(4)
C3 C2 Mo1 C1 115.2(2)
C1 C2 Mo1 C5 -36.59(15)
C3 C2 Mo1 C5 78.64(16)
C1 C2 Mo1 S2 150.83(16)
C3 C2 Mo1 S2 -93.95(15)
C1 C2 Mo1 S3 -130.73(14)
C3 C2 Mo1 S3 -15.51(17)
C5 C4 Mo1 C3 116.1(2)
C5 C4 Mo1 C8 0.5(3)
C3 C4 Mo1 C8 -115.6(2)
C5 C4 Mo1 C7 -15.53(19)
C3 C4 Mo1 C7 -131.60(16)
C5 C4 Mo1 C9 -86.8(3)
C3 C4 Mo1 C9 157.1(2)
C5 C4 Mo1 C2 77.59(17)
C3 C4 Mo1 C2 -38.48(15)
C5 C4 Mo1 C6 -50.69(18)
C3 C4 Mo1 C6 -166.76(16)
C5 C4 Mo1 C10 -82.02(19)
C3 C4 Mo1 C10 161.91(16)
C5 C4 Mo1 C1 36.43(16)
C3 C4 Mo1 C1 -79.64(17)
C3 C4 Mo1 C5 -116.1(2)
C5 C4 Mo1 S2 133.75(14)
C3 C4 Mo1 S2 17.68(17)
C5 C4 Mo1 S3 -149.17(16)
C3 C4 Mo1 S3 94.76(15)
C10 C6 Mo1 C3 -139.40(19)
C7 C6 Mo1 C3 104.72(19)
C10 C6 Mo1 C8 79.29(19)
C7 C6 Mo1 C8 -36.59(15)
C10 C6 Mo1 C7 115.9(3)
C10 C6 Mo1 C9 36.62(17)
C7 C6 Mo1 C9 -79.27(18)
C10 C6 Mo1 C2 170.78(17)
C7 C6 Mo1 C2 54.9(2)
C10 C6 Mo1 C4 -127.62(18)
C7 C6 Mo1 C4 116.50(17)
C7 C6 Mo1 C10 -115.9(3)
C10 C6 Mo1 C1 174.32(19)
C7 C6 Mo1 C1 58.44(18)
C10 C6 Mo1 C5 -153.7(2)
C7 C6 Mo1 C5 90.45(18)
C10 C6 Mo1 S2 46.7(2)
C7 C6 Mo1 S2 -69.2(2)
C10 C6 Mo1 S3 -47.16(19)
C7 C6 Mo1 S3 -163.04(16)
C6 C10 Mo1 C3 90.5(3)
C9 C10 Mo1 C3 -151.6(2)
C6 C10 Mo1 C8 -79.49(18)
C9 C10 Mo1 C8 38.45(15)
C6 C10 Mo1 C7 -37.91(16)
C9 C10 Mo1 C7 80.02(17)
C6 C10 Mo1 C9 -117.9(2)
C6 C10 Mo1 C2 -24.2(5)
C9 C10 Mo1 C2 93.7(4)
C6 C10 Mo1 C4 65.33(19)
C9 C10 Mo1 C4 -176.73(15)
C9 C10 Mo1 C6 117.9(2)
C6 C10 Mo1 C1 -7.3(2)
C9 C10 Mo1 C1 110.7(2)
C6 C10 Mo1 C5 28.3(2)
C9 C10 Mo1 C5 146.28(17)
C6 C10 Mo1 S2 -147.78(17)
C9 C10 Mo1 S2 -29.85(18)
C6 C10 Mo1 S3 132.60(19)
C9 C10 Mo1 S3 -109.46(18)
C2 C1 Mo1 C3 38.47(15)
C5 C1 Mo1 C3 -78.43(17)
C2 C1 Mo1 C8 -116.24(16)
C5 C1 Mo1 C8 126.86(16)
C2 C1 Mo1 C7 -145.20(18)
C5 C1 Mo1 C7 97.90(17)
C2 C1 Mo1 C9 -125.23(18)
C5 C1 Mo1 C9 117.88(18)
C5 C1 Mo1 C2 -116.9(2)
C2 C1 Mo1 C4 80.83(16)
C5 C1 Mo1 C4 -36.07(15)
C2 C1 Mo1 C6 -175.26(16)
C5 C1 Mo1 C6 67.84(17)
C2 C1 Mo1 C10 -171.23(16)
C5 C1 Mo1 C10 71.9(2)
C2 C1 Mo1 C5 116.9(2)
C2 C1 Mo1 S2 -30.84(16)
C5 C1 Mo1 S2 -147.73(14)
C2 C1 Mo1 S3 72.99(19)
C5 C1 Mo1 S3 -43.9(2)
C4 C5 Mo1 C3 -38.13(15)
C1 C5 Mo1 C3 79.51(17)
C4 C5 Mo1 C8 -179.73(15)
C1 C5 Mo1 C8 -62.09(18)
C4 C5 Mo1 C7 166.12(17)
C1 C5 Mo1 C7 -76.24(17)
C4 C5 Mo1 C9 144.07(18)
C1 C5 Mo1 C9 -98.3(2)
C4 C5 Mo1 C2 -80.71(17)
C1 C5 Mo1 C2 36.93(16)
C1 C5 Mo1 C4 117.6(2)
C4 C5 Mo1 C6 130.91(17)
C1 C5 Mo1 C6 -111.45(18)
C4 C5 Mo1 C10 115.52(16)
C1 C5 Mo1 C10 -126.84(16)
C4 C5 Mo1 C1 -117.6(2)
C4 C5 Mo1 S2 -69.87(19)
C1 C5 Mo1 S2 47.8(2)
C4 C5 Mo1 S3 31.75(16)
C1 C5 Mo1 S3 149.39(15)
C12 S2 Mo1 C3 81.92(9)
C12 S2 Mo1 C8 -129.69(9)
C12 S2 Mo1 C7 -139.08(10)
C12 S2 Mo1 C9 -93.45(10)
C12 S2 Mo1 C2 117.96(10)
C12 S2 Mo1 C4 71.65(10)
C12 S2 Mo1 C6 -102.11(14)
C12 S2 Mo1 C10 -76.69(10)
C12 S2 Mo1 C1 135.26(9)
C12 S2 Mo1 C5 108.63(12)
C12 S2 Mo1 S3 -1.69(7)
C11 S3 Mo1 C3 -81.72(9)
C11 S3 Mo1 C8 80.58(10)
C11 S3 Mo1 C7 126.12(11)
C11 S3 Mo1 C9 82.53(10)
C11 S3 Mo1 C2 -72.63(10)
C11 S3 Mo1 C4 -117.64(9)
C11 S3 Mo1 C6 139.56(10)
C11 S3 Mo1 C10 115.02(13)
C11 S3 Mo1 C1 -110.87(13)
C11 S3 Mo1 C5 -135.24(9)
C11 S3 Mo1 S2 3.13(7)
